data_7040210
loop_
_publ_author_name
'Li, Peng-Fei'
'Qian, Chenxi'
'Lough, Alan J.'
'Ozin, Geoffrey A.'
'Seferos, Dwight S.'

_publ_section_title
;
 Permanently porous hydrogen-bonded frameworks of rod-like thiophenes,
 selenophenes, and tellurophenes capped with MIDA boronates.
;
_journal_issue 24
_journal_name_full 'Dalton transactions (Cambridge, England : 2003)'
_journal_page_first 9754
_journal_page_last 9757
_journal_paper_doi 10.1039/c5dt04960a
_journal_volume 45
_journal_year 2016
_chemical_formula_moiety 'C26 H24 B2 N2 O8 Se, 1.5(C2 H3 N)'
_chemical_formula_sum 'C29 H28.5 B2 N3.5 O8 Se'
_chemical_formula_weight 654.63
_chemical_name_systematic DPSe-MIDA
_space_group_crystal_system triclinic
_space_group_IT_number 2
_space_group_name_Hall '-P 1'
_space_group_name_H-M_alt 'P -1'
_symmetry_space_group_name_Hall '-P 1'
_symmetry_space_group_name_H-M 'P -1'
_atom_sites_solution_hydrogens geom
_audit_creation_method SHELXL-2014/7
_audit_update_record
;
2015-10-30 deposited with the CCDC.
2016-01-06 downloaded from the CCDC.
;
_cell_angle_alpha 80.760(4)
_cell_angle_beta 81.900(3)
_cell_angle_gamma 86.065(4)
_cell_formula_units_Z 4
_cell_length_a 12.4291(14)
_cell_length_b 12.5200(16)
_cell_length_c 19.396(2)
_cell_measurement_reflns_used 9423
_cell_measurement_temperature 147(2)
_cell_measurement_theta_max 25.88
_cell_measurement_theta_min 2.28
_cell_volume 2946.1(6)
_computing_cell_refinement APEX2
_computing_data_collection 'APEX2 (Bruker, 2007)'
_computing_data_reduction 'SAINT (Bruker, 2007)'
_computing_molecular_graphics 'PLATON (Spek, 2009)'
_computing_publication_material 'SHELXTL (Sheldrick, 2008)'
_computing_structure_refinement 'SHELXL-2014/7 (Sheldrick, 2014)'
_computing_structure_solution 'SHELXT (Sheldrick, 2008)'
_diffrn_ambient_temperature 147(2)
_diffrn_measured_fraction_theta_full 1.000
_diffrn_measured_fraction_theta_max 0.993
_diffrn_measurement_device_type 'Bruker Kappa APEX-DUO CCD'
_diffrn_measurement_method '\f and \w scans'
_diffrn_radiation_type MoK\a
_diffrn_radiation_wavelength 0.71073
_diffrn_reflns_av_R_equivalents 0.0785
_diffrn_reflns_av_unetI/netI 0.0616
_diffrn_reflns_Laue_measured_fraction_full 1.000
_diffrn_reflns_Laue_measured_fraction_max 0.993
_diffrn_reflns_limit_h_max 16
_diffrn_reflns_limit_h_min -16
_diffrn_reflns_limit_k_max 16
_diffrn_reflns_limit_k_min -16
_diffrn_reflns_limit_l_max 25
_diffrn_reflns_limit_l_min -25
_diffrn_reflns_number 101293
_diffrn_reflns_point_group_measured_fraction_full 1.000
_diffrn_reflns_point_group_measured_fraction_max 0.993
_diffrn_reflns_theta_full 25.242
_diffrn_reflns_theta_max 27.619
_diffrn_reflns_theta_min 1.650
_diffrn_source 'sealed tube with Bruker Triumph monochromator'
_exptl_absorpt_coefficient_mu 1.331
_exptl_absorpt_correction_T_max 0.7456
_exptl_absorpt_correction_T_min 0.6555
_exptl_absorpt_correction_type multi-scan
_exptl_absorpt_process_details 'SADABS (Sheldrick, 1996)'
_exptl_crystal_colour yellow
_exptl_crystal_density_diffrn 1.476
_exptl_crystal_description plate
_exptl_crystal_F_000 1340
_exptl_crystal_size_max 0.210
_exptl_crystal_size_mid 0.150
_exptl_crystal_size_min 0.025
_refine_diff_density_max 1.013
_refine_diff_density_min -0.718
_refine_diff_density_rms 0.082
_refine_ls_extinction_method none
_refine_ls_goodness_of_fit_ref 1.038
_refine_ls_hydrogen_treatment constr
_refine_ls_matrix_type full
_refine_ls_number_parameters 791
_refine_ls_number_reflns 13601
_refine_ls_number_restraints 0
_refine_ls_restrained_S_all 1.038
_refine_ls_R_factor_all 0.0875
_refine_ls_R_factor_gt 0.0454
_refine_ls_shift/su_max 0.002
_refine_ls_shift/su_mean 0.000
_refine_ls_structure_factor_coef Fsqd
_refine_ls_weighting_details 'w=1/[\s^2^(Fo^2^)+(0.0458P)^2^+3.1526P] where P=(Fo^2^+2Fc^2^)/3'
_refine_ls_weighting_scheme calc
_refine_ls_wR_factor_gt 0.1006
_refine_ls_wR_factor_ref 0.1153
_reflns_Friedel_coverage 0.000
_reflns_number_gt 9168
_reflns_number_total 13601
_reflns_threshold_expression 'I > 2\s(I)'
_cod_data_source_file c5dt04960a2.cif
_cod_data_source_block d1522_a
_cod_original_cell_volume 2946.2(6)
_cod_database_code 7040210
_shelx_shelxl_version_number 2014/7
_shelx_space_group_comment
; 
The symmetry employed for this shelxl refinement is uniquely defined 
by the following loop, which should always be used as a source of 
symmetry information in preference to the above space-group names. 
They are only intended as comments. 
;
_shelx_estimated_absorpt_t_min 0.767
_shelx_estimated_absorpt_t_max 0.967

loop_
_space_group_symop_operation_xyz
'x, y, z'
'-x, -y, -z'

loop_
_atom_site_label
_atom_site_type_symbol
_atom_site_fract_x
_atom_site_fract_y
_atom_site_fract_z
_atom_site_U_iso_or_equiv
_atom_site_adp_type
_atom_site_occupancy
_atom_site_site_symmetry_order
_atom_site_calc_flag
_atom_site_refinement_flags_posn
_atom_site_refinement_flags_adp
Se1A Se 0.49954(3) 0.71793(3) 0.99834(2) 0.02763(9) Uani 1 1 d . .
O1A O 0.17468(16) 0.59935(16) 1.38655(11) 0.0220(5) Uani 1 1 d . .
O2A O -0.00099(19) 0.5891(2) 1.42983(13) 0.0408(6) Uani 1 1 d . .
O3A O 0.34228(15) 0.68857(17) 1.38775(11) 0.0225(5) Uani 1 1 d . .
O4A O 0.38564(18) 0.7898(2) 1.46435(12) 0.0346(6) Uani 1 1 d . .
O5A O 0.68101(15) 0.83488(16) 0.58891(10) 0.0210(5) Uani 1 1 d . .
O6A O 0.64018(17) 0.76414(19) 0.49740(11) 0.0306(5) Uani 1 1 d . .
O7A O 0.81366(16) 0.89968(16) 0.65193(11) 0.0235(5) Uani 1 1 d . .
O8A O 0.97420(18) 0.96872(19) 0.60499(12) 0.0325(5) Uani 1 1 d . .
N1A N 0.18267(18) 0.79424(19) 1.35010(12) 0.0156(5) Uani 1 1 d . .
N2A N 0.83993(19) 0.72374(19) 0.61380(13) 0.0186(5) Uani 1 1 d . .
C1A C 0.3890(2) 0.6304(3) 1.04885(15) 0.0223(7) Uani 1 1 d . .
C2A C 0.3509(3) 0.5710(3) 1.00569(17) 0.0282(7) Uani 1 1 d . .
H2AA H 0.2936 0.5230 1.0219 0.034 Uiso 1 1 calc R U
C3A C 0.4024(3) 0.5852(3) 0.93428(16) 0.0263(7) Uani 1 1 d . .
H3AA H 0.3821 0.5463 0.9003 0.032 Uiso 1 1 calc R U
C4A C 0.4822(2) 0.6575(2) 0.91797(16) 0.0225(7) Uani 1 1 d . .
C5A C 0.3577(2) 0.6356(2) 1.12446(16) 0.0226(7) Uani 1 1 d . .
C6A C 0.2562(2) 0.6017(2) 1.15917(16) 0.0235(7) Uani 1 1 d . .
H6AA H 0.2081 0.5716 1.1343 0.028 Uiso 1 1 calc R U
C7A C 0.2258(2) 0.6117(2) 1.22941(16) 0.0221(7) Uani 1 1 d . .
H7AA H 0.1563 0.5889 1.2517 0.026 Uiso 1 1 calc R U
C8A C 0.2940(2) 0.6544(2) 1.26869(15) 0.0190(6) Uani 1 1 d . .
C9A C 0.3955(2) 0.6859(3) 1.23374(17) 0.0264(7) Uani 1 1 d . .
H9AA H 0.4446 0.7142 1.2588 0.032 Uiso 1 1 calc R U
C10A C 0.4262(2) 0.6769(3) 1.16356(17) 0.0282(7) Uani 1 1 d . .
H10A H 0.4959 0.6993 1.1415 0.034 Uiso 1 1 calc R U
C11A C 0.0751(2) 0.6419(3) 1.40149(16) 0.0242(7) Uani 1 1 d . .
C12A C 0.0685(2) 0.7613(3) 1.37397(17) 0.0245(7) Uani 1 1 d . .
H12A H 0.0251 0.7758 1.3342 0.029 Uiso 1 1 calc R U
H12B H 0.0339 0.8022 1.4116 0.029 Uiso 1 1 calc R U
C13A C 0.3275(2) 0.7723(3) 1.42311(16) 0.0225(7) Uani 1 1 d . .
C14A C 0.2299(2) 0.8429(2) 1.40387(15) 0.0206(6) Uani 1 1 d . .
H14A H 0.1755 0.8462 1.4461 0.025 Uiso 1 1 calc R U
H14B H 0.2519 0.9174 1.3844 0.025 Uiso 1 1 calc R U
C15A C 0.1889(2) 0.8702(2) 1.28173(15) 0.0214(6) Uani 1 1 d . .
H15A H 0.2641 0.8915 1.2669 0.032 Uiso 1 1 calc R U
H15B H 0.1416 0.9349 1.2879 0.032 Uiso 1 1 calc R U
H15C H 0.1650 0.8341 1.2457 0.032 Uiso 1 1 calc R U
C16A C 0.5508(2) 0.6908(2) 0.85138(16) 0.0215(7) Uani 1 1 d . .
C17A C 0.5393(2) 0.6490(3) 0.79035(16) 0.0230(7) Uani 1 1 d . .
H17A H 0.4879 0.5955 0.7923 0.028 Uiso 1 1 calc R U
C18A C 0.6024(2) 0.6849(3) 0.72673(16) 0.0234(7) Uani 1 1 d . .
H18A H 0.5930 0.6553 0.6860 0.028 Uiso 1 1 calc R U
C19A C 0.6795(2) 0.7633(2) 0.72110(15) 0.0197(6) Uani 1 1 d . .
C20A C 0.6917(3) 0.8027(3) 0.78234(17) 0.0287(7) Uani 1 1 d . .
H20A H 0.7437 0.8556 0.7805 0.034 Uiso 1 1 calc R U
C21A C 0.6302(3) 0.7668(3) 0.84618(17) 0.0304(8) Uani 1 1 d . .
H21A H 0.6422 0.7943 0.8872 0.037 Uiso 1 1 calc R U
C22A C 0.6937(2) 0.7626(3) 0.54455(15) 0.0207(7) Uani 1 1 d . .
C23A C 0.7834(2) 0.6784(2) 0.56307(16) 0.0214(6) Uani 1 1 d . .
H23A H 0.7523 0.6083 0.5849 0.026 Uiso 1 1 calc R U
H23B H 0.8343 0.6672 0.5205 0.026 Uiso 1 1 calc R U
C24A C 0.9105(2) 0.8981(3) 0.61253(16) 0.0230(7) Uani 1 1 d . .
C25A C 0.9264(2) 0.7989(3) 0.57713(18) 0.0251(7) Uani 1 1 d . .
H25A H 0.9996 0.7643 0.5816 0.030 Uiso 1 1 calc R U
H25B H 0.9188 0.8182 0.5265 0.030 Uiso 1 1 calc R U
C26A C 0.8848(3) 0.6381(3) 0.66601(19) 0.0322(8) Uani 1 1 d . .
H26A H 0.9196 0.6719 0.6988 0.048 Uiso 1 1 calc R U
H26B H 0.9386 0.5916 0.6413 0.048 Uiso 1 1 calc R U
H26C H 0.8256 0.5943 0.6923 0.048 Uiso 1 1 calc R U
B1A B 0.2540(3) 0.6776(3) 1.34662(17) 0.0179(7) Uani 1 1 d . .
B2A B 0.7475(3) 0.8086(3) 0.64829(18) 0.0186(7) Uani 1 1 d . .
B1B B 0.7131(3) 0.4618(3) 1.32965(17) 0.0178(7) Uani 1 1 d . .
Se1B Se 1.03409(2) 0.65912(3) 1.00724(2) 0.02648(9) Uani 1 1 d . .
O1B O 0.59877(15) 0.42857(16) 1.34182(10) 0.0194(4) Uani 1 1 d . .
O2B O 0.44046(16) 0.45630(17) 1.40942(11) 0.0251(5) Uani 1 1 d . .
O3B O 0.78429(16) 0.37441(16) 1.36180(10) 0.0208(5) Uani 1 1 d . .
O4B O 0.84682(17) 0.31437(18) 1.46394(11) 0.0292(5) Uani 1 1 d . .
O5B O 1.23192(17) 1.07997(17) 0.66939(12) 0.0270(5) Uani 1 1 d . .
O6B O 1.15614(17) 1.13533(19) 0.57100(13) 0.0339(6) Uani 1 1 d . .
O7B O 1.38804(18) 1.01915(19) 0.73089(11) 0.0308(5) Uani 1 1 d . .
O8B O 1.5565(2) 1.0736(2) 0.69247(13) 0.0484(7) Uani 1 1 d . .
N1B N 0.70612(18) 0.55170(19) 1.38497(12) 0.0152(5) Uani 1 1 d . .
N2B N 1.35447(19) 0.94020(19) 0.63016(13) 0.0188(5) Uani 1 1 d . .
C1B C 0.8858(2) 0.6365(2) 1.03678(16) 0.0222(7) Uani 1 1 d . .
C2B C 0.8275(3) 0.6750(3) 0.98335(17) 0.0322(8) Uani 1 1 d . .
H2BA H 0.7508 0.6701 0.9882 0.039 Uiso 1 1 calc R U
C3B C 0.8880(3) 0.7233(3) 0.91946(17) 0.0332(8) Uani 1 1 d . .
H3BA H 0.8539 0.7513 0.8790 0.040 Uiso 1 1 calc R U
C4B C 0.9963(2) 0.7273(3) 0.91936(15) 0.0232(7) Uani 1 1 d . .
C5B C 0.8441(2) 0.5885(2) 1.10935(15) 0.0204(6) Uani 1 1 d . .
C6B C 0.7381(2) 0.6176(3) 1.13749(16) 0.0258(7) Uani 1 1 d . .
H6BA H 0.6942 0.6669 1.1095 0.031 Uiso 1 1 calc R U
C7B C 0.6967(2) 0.5751(3) 1.20585(16) 0.0234(7) Uani 1 1 d . .
H7BA H 0.6240 0.5949 1.2233 0.028 Uiso 1 1 calc R U
C8B C 0.7584(2) 0.5041(2) 1.24975(15) 0.0178(6) Uani 1 1 d . .
C9B C 0.8633(2) 0.4754(3) 1.22056(16) 0.0241(7) Uani 1 1 d . .
H9BA H 0.9073 0.4261 1.2485 0.029 Uiso 1 1 calc R U
C10B C 0.9056(2) 0.5163(3) 1.15201(16) 0.0255(7) Uani 1 1 d . .
H10B H 0.9775 0.4946 1.1341 0.031 Uiso 1 1 calc R U
C11B C 0.5319(2) 0.4807(2) 1.38671(15) 0.0185(6) Uani 1 1 d . .
C12B C 0.5867(2) 0.5777(2) 1.40229(16) 0.0209(6) Uani 1 1 d . .
H12C H 0.5641 0.6451 1.3726 0.025 Uiso 1 1 calc R U
H12D H 0.5683 0.5865 1.4525 0.025 Uiso 1 1 calc R U
C13B C 0.7993(2) 0.3831(2) 1.42670(15) 0.0192(6) Uani 1 1 d . .
C14B C 0.7528(2) 0.4890(2) 1.44767(15) 0.0213(6) Uani 1 1 d . .
H14C H 0.6953 0.4763 1.4885 0.026 Uiso 1 1 calc R U
H14D H 0.8105 0.5297 1.4608 0.026 Uiso 1 1 calc R U
C15B C 0.7679(2) 0.6515(2) 1.35651(17) 0.0237(7) Uani 1 1 d . .
H15D H 0.8442 0.6308 1.3420 0.036 Uiso 1 1 calc R U
H15E H 0.7637 0.6978 1.3931 0.036 Uiso 1 1 calc R U
H15F H 0.7363 0.6912 1.3158 0.036 Uiso 1 1 calc R U
C16B C 1.0752(2) 0.7819(3) 0.86305(16) 0.0235(7) Uani 1 1 d . .
C17B C 1.0377(3) 0.8470(3) 0.80489(17) 0.0315(8) Uani 1 1 d . .
H17B H 0.9624 0.8503 0.8003 0.038 Uiso 1 1 calc R U
C18B C 1.1080(3) 0.9065(3) 0.75415(17) 0.0293(8) Uani 1 1 d . .
H18B H 1.0797 0.9501 0.7154 0.035 Uiso 1 1 calc R U
C19B C 1.2195(2) 0.9048(2) 0.75795(16) 0.0222(7) Uani 1 1 d . .
C20B C 1.2573(2) 0.8369(3) 0.81450(17) 0.0264(7) Uani 1 1 d . .
H20B H 1.3330 0.8318 0.8180 0.032 Uiso 1 1 calc R U
C21B C 1.1871(2) 0.7761(3) 0.86613(17) 0.0278(7) Uani 1 1 d . .
H21B H 1.2157 0.7301 0.9039 0.033 Uiso 1 1 calc R U
C22B C 1.2137(2) 1.0726(2) 0.60475(18) 0.0243(7) Uani 1 1 d . .
C23B C 1.2746(2) 0.9738(3) 0.57969(16) 0.0227(7) Uani 1 1 d . .
H23C H 1.2243 0.9154 0.5808 0.027 Uiso 1 1 calc R U
H23D H 1.3120 0.9923 0.5311 0.027 Uiso 1 1 calc R U
C24B C 1.4746(3) 1.0369(3) 0.68208(17) 0.0302(8) Uani 1 1 d . .
C25B C 1.4539(2) 1.0059(3) 0.61280(16) 0.0235(7) Uani 1 1 d . .
H25C H 1.4411 1.0714 0.5784 0.028 Uiso 1 1 calc R U
H25D H 1.5168 0.9627 0.5927 0.028 Uiso 1 1 calc R U
C26B C 1.3838(3) 0.8221(2) 0.63893(18) 0.0275(7) Uani 1 1 d . .
H26D H 1.4335 0.8042 0.6745 0.041 Uiso 1 1 calc R U
H26E H 1.4194 0.8028 0.5939 0.041 Uiso 1 1 calc R U
H26F H 1.3177 0.7815 0.6541 0.041 Uiso 1 1 calc R U
B2B B 1.2952(3) 0.9851(3) 0.70227(18) 0.0215(7) Uani 1 1 d . .
N1S N 0.0260(3) 1.2433(4) 0.7828(2) 0.0636(11) Uani 1 1 d . .
C1S C 0.0718(4) 1.1871(4) 0.8202(3) 0.0516(11) Uani 1 1 d . .
C2S C 0.1316(6) 1.1161(5) 0.8683(3) 0.105(2) Uani 1 1 d . .
H2S1 H 0.2061 1.1038 0.8457 0.158 Uiso 1 1 calc R U
H2S2 H 0.0962 1.0468 0.8815 0.158 Uiso 1 1 calc R U
H2S3 H 0.1334 1.1491 0.9106 0.158 Uiso 1 1 calc R U
N2S N 0.3497(4) 1.0874(5) 0.9497(4) 0.123(2) Uani 1 1 d . .
C3S C 0.4258(5) 1.0579(4) 0.9150(3) 0.0670(14) Uani 1 1 d . .
C4S C 0.5213(5) 1.0220(5) 0.8748(3) 0.0921(19) Uani 1 1 d . .
H4S1 H 0.5790 1.0040 0.9049 0.138 Uiso 1 1 calc R U
H4S2 H 0.5445 1.0795 0.8360 0.138 Uiso 1 1 calc R U
H4S3 H 0.5065 0.9575 0.8556 0.138 Uiso 1 1 calc R U
N3S N 0.1972(5) 1.0134(4) 1.1293(3) 0.0966(16) Uani 1 1 d . .
C5S C 0.1978(4) 0.9561(4) 1.0874(3) 0.0670(14) Uani 1 1 d . .
C6S C 0.1964(5) 0.8837(5) 1.0403(4) 0.096(2) Uani 1 1 d . .
H6S1 H 0.1968 0.8095 1.0658 0.143 Uiso 1 1 calc R U
H6S2 H 0.2607 0.8921 1.0047 0.143 Uiso 1 1 calc R U
H6S3 H 0.1305 0.8982 1.0172 0.143 Uiso 1 1 calc R U

loop_
_atom_site_aniso_label
_atom_site_aniso_U_11
_atom_site_aniso_U_22
_atom_site_aniso_U_33
_atom_site_aniso_U_23
_atom_site_aniso_U_13
_atom_site_aniso_U_12
Se1A 0.02971(18) 0.0351(2) 0.01832(17) -0.00736(14) 0.00310(13) -0.00862(14)
O1A 0.0254(11) 0.0182(11) 0.0200(11) 0.0011(9) 0.0016(9) -0.0031(9)
O2A 0.0293(13) 0.0492(16) 0.0390(15) 0.0144(12) -0.0029(11) -0.0195(12)
O3A 0.0179(10) 0.0261(12) 0.0221(11) -0.0029(9) -0.0021(8) 0.0051(9)
O4A 0.0275(12) 0.0501(16) 0.0292(13) -0.0086(11) -0.0100(10) -0.0044(11)
O5A 0.0202(10) 0.0234(12) 0.0170(11) 0.0002(9) -0.0011(8) 0.0045(9)
O6A 0.0265(12) 0.0436(15) 0.0224(12) 0.0023(10) -0.0075(10) -0.0145(10)
O7A 0.0263(11) 0.0190(11) 0.0245(12) -0.0055(9) 0.0027(9) -0.0035(9)
O8A 0.0312(12) 0.0283(13) 0.0388(14) -0.0058(11) -0.0012(10) -0.0126(10)
N1A 0.0140(11) 0.0164(13) 0.0148(12) -0.0007(10) 0.0006(9) 0.0009(9)
N2A 0.0184(12) 0.0153(13) 0.0215(13) -0.0029(10) -0.0023(10) 0.0026(10)
C1A 0.0218(15) 0.0251(17) 0.0168(15) 0.0002(13) 0.0026(12) 0.0026(13)
C2A 0.0261(17) 0.0335(19) 0.0234(17) -0.0049(15) 0.0045(13) -0.0055(14)
C3A 0.0304(17) 0.0294(18) 0.0191(16) -0.0060(14) 0.0012(13) -0.0048(14)
C4A 0.0245(16) 0.0228(17) 0.0188(16) -0.0022(13) -0.0003(12) 0.0012(13)
C5A 0.0238(15) 0.0223(17) 0.0199(16) -0.0032(13) -0.0002(13) 0.0072(13)
C6A 0.0261(16) 0.0193(16) 0.0244(17) -0.0016(13) -0.0020(13) -0.0041(13)
C7A 0.0258(16) 0.0177(16) 0.0201(16) 0.0006(13) 0.0022(13) -0.0014(12)
C8A 0.0203(14) 0.0138(15) 0.0203(16) 0.0003(12) 0.0001(12) 0.0055(12)
C9A 0.0194(15) 0.037(2) 0.0234(17) -0.0080(15) -0.0024(13) 0.0017(14)
C10A 0.0181(15) 0.040(2) 0.0255(17) -0.0069(15) 0.0038(13) -0.0002(14)
C11A 0.0216(16) 0.0299(18) 0.0202(16) 0.0016(13) -0.0043(13) -0.0059(13)
C12A 0.0136(14) 0.0268(18) 0.0303(18) 0.0005(14) 0.0006(12) -0.0007(12)
C13A 0.0183(15) 0.0305(18) 0.0164(15) -0.0001(13) 0.0028(12) -0.0047(13)
C14A 0.0244(15) 0.0189(16) 0.0176(15) -0.0021(12) -0.0014(12) 0.0005(12)
C15A 0.0258(16) 0.0195(16) 0.0166(15) 0.0018(12) -0.0006(12) 0.0010(12)
C16A 0.0218(15) 0.0223(17) 0.0196(16) -0.0019(13) -0.0028(12) 0.0004(12)
C17A 0.0256(16) 0.0231(17) 0.0209(16) -0.0037(13) -0.0024(13) -0.0053(13)
C18A 0.0263(16) 0.0266(18) 0.0188(16) -0.0079(13) -0.0029(13) -0.0018(13)
C19A 0.0198(14) 0.0209(16) 0.0175(15) -0.0020(12) -0.0014(12) 0.0018(12)
C20A 0.0313(18) 0.0316(19) 0.0250(18) -0.0068(15) -0.0017(14) -0.0119(15)
C21A 0.0392(19) 0.038(2) 0.0165(16) -0.0092(15) -0.0006(14) -0.0125(16)
C22A 0.0175(14) 0.0272(17) 0.0150(15) 0.0034(13) 0.0036(12) -0.0114(12)
C23A 0.0220(15) 0.0215(16) 0.0206(16) -0.0057(13) 0.0020(12) -0.0042(12)
C24A 0.0231(16) 0.0235(17) 0.0223(17) -0.0015(13) -0.0054(13) 0.0000(13)
C25A 0.0134(14) 0.0268(18) 0.0345(19) -0.0075(14) 0.0031(13) -0.0020(12)
C26A 0.0328(18) 0.0215(18) 0.041(2) 0.0009(15) -0.0108(16) 0.0095(14)
B1A 0.0193(16) 0.0155(17) 0.0175(17) -0.0009(13) -0.0013(13) 0.0028(13)
B2A 0.0180(16) 0.0185(18) 0.0194(17) -0.0039(14) -0.0027(13) 0.0020(13)
B1B 0.0200(16) 0.0149(17) 0.0173(17) -0.0015(13) 0.0009(13) -0.0030(13)
Se1B 0.02110(16) 0.0356(2) 0.01915(17) 0.00385(14) 0.00246(12) -0.00552(13)
O1B 0.0199(10) 0.0176(11) 0.0198(11) -0.0043(9) 0.0030(8) -0.0035(8)
O2B 0.0170(10) 0.0258(12) 0.0306(12) -0.0038(10) 0.0038(9) -0.0038(9)
O3B 0.0261(11) 0.0174(11) 0.0170(11) -0.0018(9) 0.0010(9) 0.0026(9)
O4B 0.0257(12) 0.0331(13) 0.0230(12) 0.0048(10) 0.0012(9) 0.0090(10)
O5B 0.0296(12) 0.0189(12) 0.0275(13) -0.0013(9) 0.0098(10) 0.0005(9)
O6B 0.0192(11) 0.0297(13) 0.0438(15) 0.0140(11) 0.0038(10) -0.0001(10)
O7B 0.0345(13) 0.0361(14) 0.0219(12) -0.0053(10) 0.0041(10) -0.0180(11)
O8B 0.0404(15) 0.069(2) 0.0372(15) -0.0013(14) -0.0037(12) -0.0352(14)
N1B 0.0137(11) 0.0152(12) 0.0155(12) -0.0017(10) 0.0025(9) -0.0027(9)
N2B 0.0183(12) 0.0157(13) 0.0209(13) -0.0010(10) 0.0019(10) -0.0030(10)
C1B 0.0239(15) 0.0218(16) 0.0196(16) -0.0017(13) 0.0023(12) -0.0054(13)
C2B 0.0226(16) 0.045(2) 0.0242(18) 0.0077(16) 0.0028(14) -0.0093(15)
C3B 0.0262(17) 0.046(2) 0.0219(17) 0.0132(15) -0.0030(14) -0.0077(15)
C4B 0.0261(16) 0.0236(17) 0.0162(15) 0.0050(13) 0.0020(12) -0.0055(13)
C5B 0.0213(15) 0.0216(16) 0.0173(15) -0.0035(12) 0.0033(12) -0.0058(12)
C6B 0.0225(16) 0.0320(19) 0.0201(16) 0.0026(14) -0.0023(13) 0.0024(13)
C7B 0.0165(14) 0.0306(18) 0.0200(16) -0.0011(13) 0.0034(12) 0.0015(13)
C8B 0.0199(14) 0.0176(15) 0.0155(15) -0.0037(12) 0.0014(12) -0.0038(12)
C9B 0.0233(16) 0.0235(17) 0.0214(16) 0.0032(13) 0.0006(13) 0.0053(13)
C10B 0.0205(15) 0.0321(19) 0.0211(16) -0.0037(14) 0.0055(13) 0.0012(13)
C11B 0.0189(15) 0.0183(15) 0.0174(15) 0.0002(12) -0.0029(12) 0.0005(12)
C12B 0.0178(14) 0.0190(16) 0.0247(16) -0.0033(13) 0.0012(12) -0.0011(12)
C13B 0.0133(14) 0.0221(16) 0.0197(16) -0.0003(13) 0.0030(12) -0.0006(12)
C14B 0.0222(15) 0.0240(17) 0.0174(15) -0.0025(13) -0.0027(12) 0.0001(12)
C15B 0.0278(16) 0.0171(16) 0.0250(17) -0.0007(13) 0.0012(13) -0.0082(13)
C16B 0.0266(16) 0.0226(17) 0.0191(16) 0.0012(13) 0.0016(13) -0.0053(13)
C17B 0.0206(16) 0.045(2) 0.0260(18) 0.0052(16) -0.0023(13) -0.0087(15)
C18B 0.0279(17) 0.035(2) 0.0212(17) 0.0082(14) -0.0026(13) -0.0067(15)
C19B 0.0237(15) 0.0217(16) 0.0201(16) -0.0044(13) 0.0038(12) -0.0038(13)
C20B 0.0188(15) 0.0286(18) 0.0279(18) 0.0040(14) 0.0017(13) -0.0025(13)
C21B 0.0258(17) 0.0293(19) 0.0243(17) 0.0050(14) -0.0008(13) 0.0005(14)
C22B 0.0152(14) 0.0166(16) 0.0348(19) 0.0077(14) 0.0067(13) -0.0031(12)
C23B 0.0227(15) 0.0239(17) 0.0211(16) -0.0015(13) -0.0033(13) -0.0014(13)
C24B 0.0303(18) 0.0322(19) 0.0264(18) 0.0015(15) 0.0014(14) -0.0143(15)
C25B 0.0185(15) 0.0243(17) 0.0256(17) -0.0009(13) 0.0034(12) -0.0061(12)
C26B 0.0324(18) 0.0152(16) 0.0328(19) -0.0018(14) -0.0020(15) 0.0044(13)
B2B 0.0255(18) 0.0178(18) 0.0192(18) -0.0028(14) 0.0050(14) -0.0031(14)
N1S 0.052(2) 0.080(3) 0.067(3) -0.026(2) -0.020(2) -0.004(2)
C1S 0.051(3) 0.057(3) 0.055(3) -0.029(2) -0.013(2) 0.000(2)
C2S 0.173(7) 0.063(4) 0.097(5) -0.038(3) -0.073(5) 0.037(4)
N2S 0.072(4) 0.115(5) 0.193(7) -0.063(5) -0.004(4) -0.020(3)
C3S 0.066(3) 0.055(3) 0.087(4) -0.010(3) -0.028(3) -0.009(3)
C4S 0.111(5) 0.088(4) 0.072(4) -0.007(3) -0.012(4) 0.021(4)
N3S 0.139(5) 0.080(4) 0.074(3) -0.016(3) -0.024(3) -0.005(3)
C5S 0.081(4) 0.054(3) 0.067(3) -0.006(3) -0.016(3) -0.005(3)
C6S 0.099(4) 0.065(4) 0.138(6) -0.046(4) -0.031(4) -0.013(3)

loop_
_atom_type_symbol
_atom_type_description
_atom_type_scat_dispersion_real
_atom_type_scat_dispersion_imag
_atom_type_scat_source
C C 0.0033 0.0016 'International Tables Vol C Tables 4.2.6.8 and 6.1.1.4'
H H 0.0000 0.0000 'International Tables Vol C Tables 4.2.6.8 and 6.1.1.4'
B B 0.0013 0.0007 'International Tables Vol C Tables 4.2.6.8 and 6.1.1.4'
N N 0.0061 0.0033 'International Tables Vol C Tables 4.2.6.8 and 6.1.1.4'
O O 0.0106 0.0060 'International Tables Vol C Tables 4.2.6.8 and 6.1.1.4'
Se Se -0.0929 2.2259 'International Tables Vol C Tables 4.2.6.8 and 6.1.1.4'

loop_
_geom_angle_atom_site_label_1
_geom_angle_atom_site_label_2
_geom_angle_atom_site_label_3
_geom_angle
C1A Se1A C4A 88.17(13)
C11A O1A B1A 114.5(2)
C13A O3A B1A 114.1(2)
C22A O5A B2A 114.2(2)
C24A O7A B2A 113.8(2)
C14A N1A C12A 113.0(2)
C14A N1A C15A 110.5(2)
C12A N1A C15A 110.4(2)
C14A N1A B1A 103.7(2)
C12A N1A B1A 104.1(2)
C15A N1A B1A 114.9(2)
C23A N2A C26A 112.6(2)
C23A N2A C25A 112.1(2)
C26A N2A C25A 111.0(2)
C23A N2A B2A 104.0(2)
C26A N2A B2A 114.7(2)
C25A N2A B2A 101.9(2)
C2A C1A C5A 130.9(3)
C2A C1A Se1A 110.2(2)
C5A C1A Se1A 118.9(2)
C1A C2A C3A 115.8(3)
C1A C2A H2AA 122.1
C3A C2A H2AA 122.1
C4A C3A C2A 116.0(3)
C4A C3A H3AA 122.0
C2A C3A H3AA 122.0
C3A C4A C16A 130.4(3)
C3A C4A Se1A 109.8(2)
C16A C4A Se1A 119.8(2)
C10A C5A C6A 117.5(3)
C10A C5A C1A 121.4(3)
C6A C5A C1A 121.0(3)
C7A C6A C5A 120.4(3)
C7A C6A H6AA 119.8
C5A C6A H6AA 119.8
C6A C7A C8A 122.1(3)
C6A C7A H7AA 118.9
C8A C7A H7AA 118.9
C9A C8A C7A 116.7(3)
C9A C8A B1A 121.1(3)
C7A C8A B1A 121.9(3)
C10A C9A C8A 121.6(3)
C10A C9A H9AA 119.2
C8A C9A H9AA 119.2
C9A C10A C5A 121.6(3)
C9A C10A H10A 119.2
C5A C10A H10A 119.2
O2A C11A O1A 123.5(3)
O2A C11A C12A 125.1(3)
O1A C11A C12A 111.3(2)
N1A C12A C11A 106.6(2)
N1A C12A H12A 110.4
C11A C12A H12A 110.4
N1A C12A H12B 110.4
C11A C12A H12B 110.4
H12A C12A H12B 108.6
O4A C13A O3A 124.2(3)
O4A C13A C14A 124.6(3)
O3A C13A C14A 111.2(2)
N1A C14A C13A 107.5(2)
N1A C14A H14A 110.2
C13A C14A H14A 110.2
N1A C14A H14B 110.2
C13A C14A H14B 110.2
H14A C14A H14B 108.5
N1A C15A H15A 109.5
N1A C15A H15B 109.5
H15A C15A H15B 109.5
N1A C15A H15C 109.5
H15A C15A H15C 109.5
H15B C15A H15C 109.5
C17A C16A C21A 117.4(3)
C17A C16A C4A 121.5(3)
C21A C16A C4A 121.1(3)
C18A C17A C16A 120.7(3)
C18A C17A H17A 119.7
C16A C17A H17A 119.7
C17A C18A C19A 121.9(3)
C17A C18A H18A 119.1
C19A C18A H18A 119.1
C20A C19A C18A 116.9(3)
C20A C19A B2A 120.9(3)
C18A C19A B2A 122.1(3)
C21A C20A C19A 121.8(3)
C21A C20A H20A 119.1
C19A C20A H20A 119.1
C20A C21A C16A 121.3(3)
C20A C21A H21A 119.3
C16A C21A H21A 119.3
O6A C22A O5A 124.1(3)
O6A C22A C23A 125.5(3)
O5A C22A C23A 110.4(2)
N2A C23A C22A 105.0(2)
N2A C23A H23A 110.7
C22A C23A H23A 110.7
N2A C23A H23B 110.7
C22A C23A H23B 110.7
H23A C23A H23B 108.8
O8A C24A O7A 124.1(3)
O8A C24A C25A 125.3(3)
O7A C24A C25A 110.6(3)
C24A C25A N2A 106.3(2)
C24A C25A H25A 110.5
N2A C25A H25A 110.5
C24A C25A H25B 110.5
N2A C25A H25B 110.5
H25A C25A H25B 108.7
N2A C26A H26A 109.5
N2A C26A H26B 109.5
H26A C26A H26B 109.5
N2A C26A H26C 109.5
H26A C26A H26C 109.5
H26B C26A H26C 109.5
O3A B1A O1A 111.0(2)
O3A B1A C8A 114.4(2)
O1A B1A C8A 113.1(3)
O3A B1A N1A 102.2(2)
O1A B1A N1A 101.2(2)
C8A B1A N1A 113.7(2)
O7A B2A O5A 110.9(2)
O7A B2A C19A 113.7(3)
O5A B2A C19A 113.7(2)
O7A B2A N2A 101.5(2)
O5A B2A N2A 99.1(2)
C19A B2A N2A 116.5(2)
O3B B1B O1B 110.1(2)
O3B B1B C8B 112.0(2)
O1B B1B C8B 115.1(2)
O3B B1B N1B 102.1(2)
O1B B1B N1B 100.4(2)
C8B B1B N1B 116.0(2)
C1B Se1B C4B 88.25(13)
C11B O1B B1B 115.1(2)
C13B O3B B1B 113.9(2)
C22B O5B B2B 113.5(2)
C24B O7B B2B 112.4(2)
C15B N1B C12B 111.9(2)
C15B N1B C14B 110.7(2)
C12B N1B C14B 111.3(2)
C15B N1B B1B 114.6(2)
C12B N1B B1B 104.5(2)
C14B N1B B1B 103.4(2)
C23B N2B C26B 113.2(2)
C23B N2B C25B 112.3(2)
C26B N2B C25B 111.4(2)
C23B N2B B2B 102.9(2)
C26B N2B B2B 115.0(2)
C25B N2B B2B 101.2(2)
C2B C1B C5B 127.7(3)
C2B C1B Se1B 109.8(2)
C5B C1B Se1B 122.5(2)
C1B C2B C3B 116.1(3)
C1B C2B H2BA 122.0
C3B C2B H2BA 122.0
C4B C3B C2B 116.5(3)
C4B C3B H3BA 121.7
C2B C3B H3BA 121.7
C3B C4B C16B 127.3(3)
C3B C4B Se1B 109.4(2)
C16B C4B Se1B 123.2(2)
C10B C5B C6B 117.9(3)
C10B C5B C1B 123.2(3)
C6B C5B C1B 119.0(3)
C7B C6B C5B 120.5(3)
C7B C6B H6BA 119.7
C5B C6B H6BA 119.7
C6B C7B C8B 122.2(3)
C6B C7B H7BA 118.9
C8B C7B H7BA 118.9
C9B C8B C7B 116.4(3)
C9B C8B B1B 121.7(3)
C7B C8B B1B 121.9(3)
C10B C9B C8B 122.2(3)
C10B C9B H9BA 118.9
C8B C9B H9BA 118.9
C5B C10B C9B 120.8(3)
C5B C10B H10B 119.6
C9B C10B H10B 119.6
O2B C11B O1B 124.5(3)
O2B C11B C12B 125.3(3)
O1B C11B C12B 110.2(2)
N1B C12B C11B 104.5(2)
N1B C12B H12C 110.9
C11B C12B H12C 110.9
N1B C12B H12D 110.9
C11B C12B H12D 110.9
H12C C12B H12D 108.9
O4B C13B O3B 123.5(3)
O4B C13B C14B 124.4(3)
O3B C13B C14B 112.0(2)
N1B C14B C13B 106.9(2)
N1B C14B H14C 110.4
C13B C14B H14C 110.4
N1B C14B H14D 110.4
C13B C14B H14D 110.4
H14C C14B H14D 108.6
N1B C15B H15D 109.5
N1B C15B H15E 109.5
H15D C15B H15E 109.5
N1B C15B H15F 109.5
H15D C15B H15F 109.5
H15E C15B H15F 109.5
C21B C16B C17B 117.4(3)
C21B C16B C4B 123.0(3)
C17B C16B C4B 119.5(3)
C18B C17B C16B 121.2(3)
C18B C17B H17B 119.4
C16B C17B H17B 119.4
C17B C18B C19B 122.0(3)
C17B C18B H18B 119.0
C19B C18B H18B 119.0
C20B C19B C18B 116.7(3)
C20B C19B B2B 123.3(3)
C18B C19B B2B 119.8(3)
C19B C20B C21B 121.8(3)
C19B C20B H20B 119.1
C21B C20B H20B 119.1
C20B C21B C16B 120.8(3)
C20B C21B H21B 119.6
C16B C21B H21B 119.6
O6B C22B O5B 124.5(3)
O6B C22B C23B 125.0(3)
O5B C22B C23B 110.6(3)
N2B C23B C22B 104.5(2)
N2B C23B H23C 110.8
C22B C23B H23C 110.8
N2B C23B H23D 110.8
C22B C23B H23D 110.8
H23C C23B H23D 108.9
O8B C24B O7B 123.7(3)
O8B C24B C25B 125.5(3)
O7B C24B C25B 110.8(3)
N2B C25B C24B 105.6(2)
N2B C25B H25C 110.6
C24B C25B H25C 110.6
N2B C25B H25D 110.6
C24B C25B H25D 110.6
H25C C25B H25D 108.8
N2B C26B H26D 109.5
N2B C26B H26E 109.5
H26D C26B H26E 109.5
N2B C26B H26F 109.5
H26D C26B H26F 109.5
H26E C26B H26F 109.5
O7B B2B O5B 111.2(3)
O7B B2B C19B 113.5(3)
O5B B2B C19B 112.1(3)
O7B B2B N2B 102.0(2)
O5B B2B N2B 99.0(2)
C19B B2B N2B 117.7(3)
N1S C1S C2S 179.1(6)
C1S C2S H2S1 109.5
C1S C2S H2S2 109.5
H2S1 C2S H2S2 109.5
C1S C2S H2S3 109.5
H2S1 C2S H2S3 109.5
H2S2 C2S H2S3 109.5
N2S C3S C4S 177.8(6)
C3S C4S H4S1 109.5
C3S C4S H4S2 109.5
H4S1 C4S H4S2 109.5
C3S C4S H4S3 109.5
H4S1 C4S H4S3 109.5
H4S2 C4S H4S3 109.5
N3S C5S C6S 177.0(6)
C5S C6S H6S1 109.5
C5S C6S H6S2 109.5
H6S1 C6S H6S2 109.5
C5S C6S H6S3 109.5
H6S1 C6S H6S3 109.5
H6S2 C6S H6S3 109.5

loop_
_geom_bond_atom_site_label_1
_geom_bond_atom_site_label_2
_geom_bond_distance
Se1A C1A 1.879(3)
Se1A C4A 1.883(3)
O1A C11A 1.326(4)
O1A B1A 1.485(4)
O2A C11A 1.206(4)
O3A C13A 1.331(4)
O3A B1A 1.470(4)
O4A C13A 1.205(4)
O5A C22A 1.332(4)
O5A B2A 1.492(4)
O6A C22A 1.202(3)
O7A C24A 1.332(4)
O7A B2A 1.468(4)
O8A C24A 1.206(4)
N1A C14A 1.493(4)
N1A C12A 1.494(3)
N1A C15A 1.499(4)
N1A B1A 1.661(4)
N2A C23A 1.488(4)
N2A C26A 1.488(4)
N2A C25A 1.502(4)
N2A B2A 1.655(4)
C1A C2A 1.356(4)
C1A C5A 1.474(4)
C2A C3A 1.431(4)
C2A H2AA 0.9500
C3A C4A 1.358(4)
C3A H3AA 0.9500
C4A C16A 1.461(4)
C5A C10A 1.391(4)
C5A C6A 1.403(4)
C6A C7A 1.385(4)
C6A H6AA 0.9500
C7A C8A 1.401(4)
C7A H7AA 0.9500
C8A C9A 1.395(4)
C8A B1A 1.589(4)
C9A C10A 1.382(4)
C9A H9AA 0.9500
C10A H10A 0.9500
C11A C12A 1.506(4)
C12A H12A 0.9900
C12A H12B 0.9900
C13A C14A 1.505(4)
C14A H14A 0.9900
C14A H14B 0.9900
C15A H15A 0.9800
C15A H15B 0.9800
C15A H15C 0.9800
C16A C17A 1.398(4)
C16A C21A 1.399(4)
C17A C18A 1.392(4)
C17A H17A 0.9500
C18A C19A 1.399(4)
C18A H18A 0.9500
C19A C20A 1.388(4)
C19A B2A 1.582(4)
C20A C21A 1.386(4)
C20A H20A 0.9500
C21A H21A 0.9500
C22A C23A 1.521(4)
C23A H23A 0.9900
C23A H23B 0.9900
C24A C25A 1.501(4)
C25A H25A 0.9900
C25A H25B 0.9900
C26A H26A 0.9800
C26A H26B 0.9800
C26A H26C 0.9800
B1B O3B 1.474(4)
B1B O1B 1.484(4)
B1B C8B 1.591(4)
B1B N1B 1.665(4)
Se1B C1B 1.879(3)
Se1B C4B 1.886(3)
O1B C11B 1.334(3)
O2B C11B 1.202(3)
O3B C13B 1.321(3)
O4B C13B 1.209(3)
O5B C22B 1.324(4)
O5B B2B 1.485(4)
O6B C22B 1.203(4)
O7B C24B 1.334(4)
O7B B2B 1.465(4)
O8B C24B 1.201(4)
N1B C15B 1.499(4)
N1B C12B 1.500(3)
N1B C14B 1.504(4)
N2B C23B 1.485(4)
N2B C26B 1.486(4)
N2B C25B 1.500(4)
N2B B2B 1.649(4)
C1B C2B 1.354(4)
C1B C5B 1.475(4)
C2B C3B 1.423(4)
C2B H2BA 0.9500
C3B C4B 1.351(4)
C3B H3BA 0.9500
C4B C16B 1.473(4)
C5B C10B 1.389(4)
C5B C6B 1.401(4)
C6B C7B 1.387(4)
C6B H6BA 0.9500
C7B C8B 1.396(4)
C7B H7BA 0.9500
C8B C9B 1.394(4)
C9B C10B 1.389(4)
C9B H9BA 0.9500
C10B H10B 0.9500
C11B C12B 1.523(4)
C12B H12C 0.9900
C12B H12D 0.9900
C13B C14B 1.504(4)
C14B H14C 0.9900
C14B H14D 0.9900
C15B H15D 0.9800
C15B H15E 0.9800
C15B H15F 0.9800
C16B C21B 1.397(4)
C16B C17B 1.398(4)
C17B C18B 1.378(4)
C17B H17B 0.9500
C18B C19B 1.397(4)
C18B H18B 0.9500
C19B C20B 1.392(4)
C19B B2B 1.599(4)
C20B C21B 1.395(4)
C20B H20B 0.9500
C21B H21B 0.9500
C22B C23B 1.516(4)
C23B H23C 0.9900
C23B H23D 0.9900
C24B C25B 1.517(5)
C25B H25C 0.9900
C25B H25D 0.9900
C26B H26D 0.9800
C26B H26E 0.9800
C26B H26F 0.9800
N1S C1S 1.115(6)
C1S C2S 1.432(7)
C2S H2S1 0.9800
C2S H2S2 0.9800
C2S H2S3 0.9800
N2S C3S 1.155(7)
C3S C4S 1.413(8)
C4S H4S1 0.9800
C4S H4S2 0.9800
C4S H4S3 0.9800
N3S C5S 1.166(6)
C5S C6S 1.389(7)
C6S H6S1 0.9800
C6S H6S2 0.9800
C6S H6S3 0.9800

loop_
_geom_torsion_atom_site_label_1
_geom_torsion_atom_site_label_2
_geom_torsion_atom_site_label_3
_geom_torsion_atom_site_label_4
_geom_torsion
C4A Se1A C1A C2A -1.0(2)
C4A Se1A C1A C5A 179.1(2)
C5A C1A C2A C3A -178.9(3)
Se1A C1A C2A C3A 1.3(4)
C1A C2A C3A C4A -0.9(4)
C2A C3A C4A C16A 179.7(3)
C2A C3A C4A Se1A 0.0(4)
C1A Se1A C4A C3A 0.5(2)
C1A Se1A C4A C16A -179.1(2)
C2A C1A C5A C10A 161.0(3)
Se1A C1A C5A C10A -19.2(4)
C2A C1A C5A C6A -20.7(5)
Se1A C1A C5A C6A 159.1(2)
C10A C5A C6A C7A 1.4(4)
C1A C5A C6A C7A -177.0(3)
C5A C6A C7A C8A -0.7(5)
C6A C7A C8A C9A -0.5(4)
C6A C7A C8A B1A 173.3(3)
C7A C8A C9A C10A 1.0(5)
B1A C8A C9A C10A -172.9(3)
C8A C9A C10A C5A -0.2(5)
C6A C5A C10A C9A -1.0(5)
C1A C5A C10A C9A 177.4(3)
B1A O1A C11A O2A 175.4(3)
B1A O1A C11A C12A -0.5(4)
C14A N1A C12A C11A -97.4(3)
C15A N1A C12A C11A 138.2(3)
B1A N1A C12A C11A 14.4(3)
O2A C11A C12A N1A 174.4(3)
O1A C11A C12A N1A -9.8(3)
B1A O3A C13A O4A 173.5(3)
B1A O3A C13A C14A -7.5(3)
C12A N1A C14A C13A 118.9(3)
C15A N1A C14A C13A -116.8(2)
B1A N1A C14A C13A 6.8(3)
O4A C13A C14A N1A 178.6(3)
O3A C13A C14A N1A -0.4(3)
C3A C4A C16A C17A 1.4(5)
Se1A C4A C16A C17A -179.1(2)
C3A C4A C16A C21A -179.2(3)
Se1A C4A C16A C21A 0.4(4)
C21A C16A C17A C18A -2.1(5)
C4A C16A C17A C18A 177.4(3)
C16A C17A C18A C19A 0.1(5)
C17A C18A C19A C20A 1.2(5)
C17A C18A C19A B2A -177.0(3)
C18A C19A C20A C21A -0.5(5)
B2A C19A C20A C21A 177.7(3)
C19A C20A C21A C16A -1.5(5)
C17A C16A C21A C20A 2.8(5)
C4A C16A C21A C20A -176.7(3)
B2A O5A C22A O6A 172.9(3)
B2A O5A C22A C23A -6.2(3)
C26A N2A C23A C22A 148.6(2)
C25A N2A C23A C22A -85.5(3)
B2A N2A C23A C22A 23.8(3)
O6A C22A C23A N2A 168.3(3)
O5A C22A C23A N2A -12.7(3)
B2A O7A C24A O8A 175.4(3)
B2A O7A C24A C25A -2.3(3)
O8A C24A C25A N2A 167.8(3)
O7A C24A C25A N2A -14.5(3)
C23A N2A C25A C24A 133.1(2)
C26A N2A C25A C24A -100.1(3)
B2A N2A C25A C24A 22.5(3)
C13A O3A B1A O1A -96.0(3)
C13A O3A B1A C8A 134.6(3)
C13A O3A B1A N1A 11.2(3)
C11A O1A B1A O3A 117.2(3)
C11A O1A B1A C8A -112.7(3)
C11A O1A B1A N1A 9.3(3)
C9A C8A B1A O3A -25.0(4)
C7A C8A B1A O3A 161.5(3)
C9A C8A B1A O1A -153.4(3)
C7A C8A B1A O1A 33.1(4)
C9A C8A B1A N1A 91.9(3)
C7A C8A B1A N1A -81.6(3)
C14A N1A B1A O3A -10.4(3)
C12A N1A B1A O3A -128.9(2)
C15A N1A B1A O3A 110.3(3)
C14A N1A B1A O1A 104.1(2)
C12A N1A B1A O1A -14.3(3)
C15A N1A B1A O1A -135.1(2)
C14A N1A B1A C8A -134.3(3)
C12A N1A B1A C8A 107.3(3)
C15A N1A B1A C8A -13.6(3)
C24A O7A B2A O5A -88.3(3)
C24A O7A B2A C19A 142.1(3)
C24A O7A B2A N2A 16.2(3)
C22A O5A B2A O7A 126.1(2)
C22A O5A B2A C19A -104.3(3)
C22A O5A B2A N2A 20.0(3)
C20A C19A B2A O7A -5.4(4)
C18A C19A B2A O7A 172.7(3)
C20A C19A B2A O5A -133.5(3)
C18A C19A B2A O5A 44.6(4)
C20A C19A B2A N2A 112.2(3)
C18A C19A B2A N2A -69.7(4)
C23A N2A B2A O7A -139.8(2)
C26A N2A B2A O7A 96.9(3)
C25A N2A B2A O7A -23.1(3)
C23A N2A B2A O5A -26.1(3)
C26A N2A B2A O5A -149.5(2)
C25A N2A B2A O5A 90.5(2)
C23A N2A B2A C19A 96.2(3)
C26A N2A B2A C19A -27.2(4)
C25A N2A B2A C19A -147.2(3)
O3B B1B O1B C11B 109.9(3)
C8B B1B O1B C11B -122.4(3)
N1B B1B O1B C11B 2.9(3)
O1B B1B O3B C13B -92.8(3)
C8B B1B O3B C13B 137.8(2)
N1B B1B O3B C13B 13.1(3)
O3B B1B N1B C15B 107.8(2)
O1B B1B N1B C15B -138.8(2)
C8B B1B N1B C15B -14.2(3)
O3B B1B N1B C12B -129.4(2)
O1B B1B N1B C12B -16.0(3)
C8B B1B N1B C12B 108.6(3)
O3B B1B N1B C14B -12.7(3)
O1B B1B N1B C14B 100.6(2)
C8B B1B N1B C14B -134.7(2)
C4B Se1B C1B C2B 1.6(3)
C4B Se1B C1B C5B -175.5(3)
C5B C1B C2B C3B 176.3(3)
Se1B C1B C2B C3B -0.7(4)
C1B C2B C3B C4B -1.2(5)
C2B C3B C4B C16B -173.6(3)
C2B C3B C4B Se1B 2.3(4)
C1B Se1B C4B C3B -2.2(3)
C1B Se1B C4B C16B 173.9(3)
C2B C1B C5B C10B 155.0(3)
Se1B C1B C5B C10B -28.4(4)
C2B C1B C5B C6B -25.9(5)
Se1B C1B C5B C6B 150.7(3)
C10B C5B C6B C7B 0.0(5)
C1B C5B C6B C7B -179.3(3)
C5B C6B C7B C8B 1.4(5)
C6B C7B C8B C9B -1.9(5)
C6B C7B C8B B1B 175.9(3)
O3B B1B C8B C9B -11.9(4)
O1B B1B C8B C9B -138.7(3)
N1B B1B C8B C9B 104.7(3)
O3B B1B C8B C7B 170.4(3)
O1B B1B C8B C7B 43.7(4)
N1B B1B C8B C7B -73.0(4)
C7B C8B C9B C10B 1.2(5)
B1B C8B C9B C10B -176.6(3)
C6B C5B C10B C9B -0.6(5)
C1B C5B C10B C9B 178.5(3)
C8B C9B C10B C5B 0.0(5)
B1B O1B C11B O2B -170.7(3)
B1B O1B C11B C12B 11.6(3)
C15B N1B C12B C11B 146.8(2)
C14B N1B C12B C11B -88.7(3)
B1B N1B C12B C11B 22.2(3)
O2B C11B C12B N1B 160.4(3)
O1B C11B C12B N1B -22.0(3)
B1B O3B C13B O4B 173.0(3)
B1B O3B C13B C14B -8.3(3)
C15B N1B C14B C13B -114.3(3)
C12B N1B C14B C13B 120.5(2)
B1B N1B C14B C13B 8.8(3)
O4B C13B C14B N1B 177.3(3)
O3B C13B C14B N1B -1.4(3)
C3B C4B C16B C21B -176.1(4)
Se1B C4B C16B C21B 8.5(5)
C3B C4B C16B C17B 7.0(5)
Se1B C4B C16B C17B -168.4(3)
C21B C16B C17B C18B -2.6(5)
C4B C16B C17B C18B 174.5(3)
C16B C17B C18B C19B 0.2(6)
C17B C18B C19B C20B 2.1(5)
C17B C18B C19B B2B -173.3(3)
C18B C19B C20B C21B -2.0(5)
B2B C19B C20B C21B 173.3(3)
C19B C20B C21B C16B -0.4(5)
C17B C16B C21B C20B 2.7(5)
C4B C16B C21B C20B -174.3(3)
B2B O5B C22B O6B 173.0(3)
B2B O5B C22B C23B -6.5(3)
C26B N2B C23B C22B 151.7(2)
C25B N2B C23B C22B -81.1(3)
B2B N2B C23B C22B 26.9(3)
O6B C22B C23B N2B 165.7(3)
O5B C22B C23B N2B -14.8(3)
B2B O7B C24B O8B 173.8(3)
B2B O7B C24B C25B -5.4(4)
C23B N2B C25B C24B 133.8(3)
C26B N2B C25B C24B -98.0(3)
B2B N2B C25B C24B 24.7(3)
O8B C24B C25B N2B 166.6(3)
O7B C24B C25B N2B -14.2(4)
C24B O7B B2B O5B -84.1(3)
C24B O7B B2B C19B 148.4(3)
C24B O7B B2B N2B 20.7(3)
C22B O5B B2B O7B 129.2(3)
C22B O5B B2B C19B -102.5(3)
C22B O5B B2B N2B 22.4(3)
C20B C19B B2B O7B -26.7(4)
C18B C19B B2B O7B 148.5(3)
C20B C19B B2B O5B -153.7(3)
C18B C19B B2B O5B 21.4(4)
C20B C19B B2B N2B 92.4(4)
C18B C19B B2B N2B -92.5(4)
C23B N2B B2B O7B -143.7(2)
C26B N2B B2B O7B 92.8(3)
C25B N2B B2B O7B -27.4(3)
C23B N2B B2B O5B -29.6(3)
C26B N2B B2B O5B -153.1(2)
C25B N2B B2B O5B 86.7(2)
C23B N2B B2B C19B 91.3(3)
C26B N2B B2B C19B -32.2(4)
C25B N2B B2B C19B -152.4(3)
